data_2236842
loop_
_publ_author_name
'Wang, Jun'
'Nie, Jian-Hua'

_publ_section_title
;
 Bis[2-(1<i>H</i>-benzimidazol-2-yl)acetato-\k^2^<i>N</i>^3^,<i>O</i>]bis(ethanol-\k<i>O</i>)nickel(II)
;
_journal_coeditor_code CV5355
_journal_issue 12
_journal_name_full 'Acta Crystallographica Section E'
_journal_page_first m1461
_journal_paper_doi 10.1107/S160053681204514X
_journal_volume 68
_journal_year 2012
_chemical_formula_iupac '[Ni (C9 H7 N2 O2)2 (C2 H6 O)2]'
_chemical_formula_moiety 'C22 H26 N4 Ni O6'
_chemical_formula_sum 'C22 H26 N4 Ni O6'
_chemical_formula_weight 501.18
_chemical_name_systematic
;
Bis[2-(1<i>H</i>-benzimidazol-2-yl)acetato-
\k^2^<i>N</i>^3^,<i>O</i>]bis(ethanol-\k<i>O</i>)nickel(II)
;
_space_group_IT_number 14
_symmetry_cell_setting monoclinic
_symmetry_space_group_name_Hall '-P 2ybc'
_symmetry_space_group_name_H-M 'P 1 21/c 1'
_atom_sites_solution_hydrogens geom
_atom_sites_solution_primary direct
_atom_sites_solution_secondary difmap
_audit_creation_method SHELXL-97
_cell_angle_alpha 90.00
_cell_angle_beta 98.956(6)
_cell_angle_gamma 90.00
_cell_formula_units_Z 2
_cell_length_a 10.441(5)
_cell_length_b 9.639(4)
_cell_length_c 11.480(5)
_cell_measurement_reflns_used 1078
_cell_measurement_temperature 298(2)
_cell_measurement_theta_max 21.10
_cell_measurement_theta_min 2.77
_cell_volume 1141.3(9)
_computing_cell_refinement 'SAINT (Bruker, 2004)'
_computing_data_collection 'APEX2 (Bruker, 2004)'
_computing_data_reduction 'SAINT (Bruker, 2004)'
_computing_molecular_graphics 'ORTEPIII (Burnett & Johnson, 1996) and PLATON (Spek, 2009)'
_computing_publication_material 'SHELXL97 (Sheldrick, 2008)'
_computing_structure_refinement 'SHELXL97 (Sheldrick, 2008)'
_computing_structure_solution 'SHELXS97 (Sheldrick, 2008)'
_diffrn_ambient_temperature 298(2)
_diffrn_measured_fraction_theta_full 0.996
_diffrn_measured_fraction_theta_max 0.996
_diffrn_measurement_device_type 'Bruker APEXII CCD area-detector'
_diffrn_measurement_method 'phi and omega scans'
_diffrn_radiation_monochromator graphite
_diffrn_radiation_source 'fine-focus sealed tube'
_diffrn_radiation_type MoK\a
_diffrn_radiation_wavelength 0.71073
_diffrn_reflns_av_R_equivalents 0.0607
_diffrn_reflns_av_sigmaI/netI 0.0896
_diffrn_reflns_limit_h_max 12
_diffrn_reflns_limit_h_min -8
_diffrn_reflns_limit_k_max 11
_diffrn_reflns_limit_k_min -11
_diffrn_reflns_limit_l_max 14
_diffrn_reflns_limit_l_min -14
_diffrn_reflns_number 6022
_diffrn_reflns_theta_full 26.00
_diffrn_reflns_theta_max 26.00
_diffrn_reflns_theta_min 2.77
_exptl_absorpt_coefficient_mu 0.896
_exptl_absorpt_correction_T_max 0.8205
_exptl_absorpt_correction_T_min 0.7875
_exptl_absorpt_correction_type multi-scan
_exptl_absorpt_process_details '(SADABS; Bruker, 2004)'
_exptl_crystal_colour green
_exptl_crystal_density_diffrn 1.458
_exptl_crystal_density_method 'not measured'
_exptl_crystal_description block
_exptl_crystal_F_000 524
_exptl_crystal_size_max 0.28
_exptl_crystal_size_mid 0.26
_exptl_crystal_size_min 0.23
_refine_diff_density_max 0.359
_refine_diff_density_min -0.450
_refine_ls_extinction_method none
_refine_ls_goodness_of_fit_ref 1.036
_refine_ls_hydrogen_treatment constr
_refine_ls_matrix_type full
_refine_ls_number_parameters 152
_refine_ls_number_reflns 2231
_refine_ls_number_restraints 0
_refine_ls_restrained_S_all 1.036
_refine_ls_R_factor_all 0.0981
_refine_ls_R_factor_gt 0.0491
_refine_ls_shift/su_max 0.000
_refine_ls_shift/su_mean 0.000
_refine_ls_structure_factor_coef Fsqd
_refine_ls_weighting_details 'calc w=1/[\s^2^(Fo^2^)+(0.0364P)^2^] where P=(Fo^2^+2Fc^2^)/3'
_refine_ls_weighting_scheme calc
_refine_ls_wR_factor_gt 0.0873
_refine_ls_wR_factor_ref 0.1072
_reflns_number_gt 1411
_reflns_number_total 2231
_reflns_threshold_expression I>2sigma(I)
_cod_data_source_file cv5355.cif
_cod_data_source_block I
_cod_original_sg_symbol_H-M 'P 21/c'
_cod_database_code 2236842
_cod_database_fobs_code 2236842

loop_
_symmetry_equiv_pos_as_xyz
'x, y, z'
'-x, y+1/2, -z+1/2'
'-x, -y, -z'
'x, -y-1/2, z-1/2'

loop_
_atom_site_type_symbol
_atom_site_label
_atom_site_fract_x
_atom_site_fract_y
_atom_site_fract_z
_atom_site_U_iso_or_equiv
_atom_site_adp_type
_atom_site_calc_flag
_atom_site_refinement_flags
_atom_site_occupancy
_atom_site_symmetry_multiplicity
Ni Ni1 0.5000 0.0000 0.0000 0.0295(2) Uani d S 1 2
C C7 0.5632(4) 0.2871(4) -0.0656(3) 0.0303(9) Uani d . 1 1
C C1 0.7327(4) 0.3710(4) 0.0516(3) 0.0372(10) Uani d . 1 1
C C6 0.7025(4) 0.2385(4) 0.0887(3) 0.0310(9) Uani d . 1 1
C C8 0.4525(4) 0.2834(4) -0.1641(3) 0.0357(10) Uani d . 1 1
H H8A 0.4655 0.3559 -0.2197 0.043 Uiso calc R 1 1
H H8B 0.3741 0.3059 -0.1325 0.043 Uiso calc R 1 1
C C5 0.7763(4) 0.1803(4) 0.1874(4) 0.0451(11) Uani d . 1 1
H H5 0.7568 0.0929 0.2141 0.054 Uiso calc R 1 1
C C4 0.8787(4) 0.2548(5) 0.2444(4) 0.0564(13) Uani d . 1 1
H H4 0.9294 0.2178 0.3109 0.068 Uiso calc R 1 1
C C2 0.8367(4) 0.4466(4) 0.1082(4) 0.0538(12) Uani d . 1 1
H H2 0.8568 0.5341 0.0821 0.065 Uiso calc R 1 1
C C3 0.9081(4) 0.3863(4) 0.2039(4) 0.0574(13) Uani d . 1 1
H H3 0.9789 0.4340 0.2440 0.069 Uiso calc R 1 1
C C9 0.4305(4) 0.1481(4) -0.2311(3) 0.0302(9) Uani d . 1 1
O O2 0.3884(3) 0.1537(2) -0.3388(2) 0.0435(7) Uani d . 1 1
O O1 0.4545(2) 0.0357(2) -0.1765(2) 0.0357(7) Uani d . 1 1
N N1 0.5959(3) 0.1869(3) 0.0125(3) 0.0300(8) Uani d . 1 1
N N2 0.6410(3) 0.3986(3) -0.0456(3) 0.0382(8) Uani d . 1 1
H H2A 0.6347 0.4739 -0.0864 0.046 Uiso calc R 1 1
O O3 0.3382(2) 0.1147(2) 0.0343(2) 0.0367(7) Uani d . 1 1
H H3A 0.3398 0.2025 0.0416 0.044 Uiso d R 1 1
C C10 0.2225(5) 0.0637(5) 0.0670(5) 0.0627(14) Uani d . 1 1
H H10A 0.2386 0.0401 0.1502 0.075 Uiso calc R 1 1
H H10B 0.1984 -0.0209 0.0233 0.075 Uiso calc R 1 1
C C11 0.1146(5) 0.1594(6) 0.0467(6) 0.112(2) Uani d . 1 1
H H11A 0.1364 0.2427 0.0913 0.168 Uiso calc R 1 1
H H11B 0.0397 0.1175 0.0710 0.168 Uiso calc R 1 1
H H11C 0.0962 0.1817 -0.0358 0.168 Uiso calc R 1 1

loop_
_atom_site_aniso_label
_atom_site_aniso_U_11
_atom_site_aniso_U_22
_atom_site_aniso_U_33
_atom_site_aniso_U_12
_atom_site_aniso_U_13
_atom_site_aniso_U_23
Ni1 0.0404(5) 0.0212(4) 0.0268(4) -0.0017(3) 0.0044(3) 0.0004(3)
C7 0.039(3) 0.022(2) 0.031(2) -0.0052(18) 0.0072(18) -0.0016(17)
C1 0.045(3) 0.029(2) 0.037(2) -0.002(2) 0.003(2) -0.0036(18)
C6 0.035(3) 0.027(2) 0.031(2) -0.0018(18) 0.0041(19) -0.0012(17)
C8 0.050(3) 0.024(2) 0.031(2) 0.0009(19) 0.000(2) 0.0009(17)
C5 0.052(3) 0.037(2) 0.044(3) -0.003(2) -0.002(2) -0.002(2)
C4 0.057(4) 0.054(3) 0.051(3) -0.001(3) -0.013(2) 0.000(2)
C2 0.059(3) 0.038(3) 0.060(3) -0.015(2) -0.002(3) 0.004(2)
C3 0.053(3) 0.049(3) 0.065(3) -0.014(3) -0.007(3) -0.015(3)
C9 0.032(2) 0.027(2) 0.032(2) -0.0036(18) 0.0043(18) -0.0002(18)
O2 0.071(2) 0.0274(15) 0.0280(16) -0.0006(14) -0.0061(14) 0.0026(12)
O1 0.0565(19) 0.0214(14) 0.0283(15) 0.0004(12) 0.0041(12) 0.0010(11)
N1 0.038(2) 0.0250(17) 0.0270(18) -0.0005(15) 0.0042(15) 0.0012(14)
N2 0.051(2) 0.0258(18) 0.037(2) -0.0079(16) 0.0018(17) 0.0063(15)
O3 0.0414(18) 0.0256(14) 0.0448(17) -0.0020(13) 0.0118(13) -0.0006(12)
C10 0.058(4) 0.051(3) 0.083(4) -0.007(3) 0.025(3) -0.014(3)
C11 0.054(4) 0.089(5) 0.195(8) 0.013(4) 0.025(4) 0.012(5)

loop_
_atom_type_symbol
_atom_type_description
_atom_type_scat_dispersion_real
_atom_type_scat_dispersion_imag
_atom_type_scat_source
C C 0.0033 0.0016 'International Tables Vol C Tables 4.2.6.8 and 6.1.1.4'
H H 0.0000 0.0000 'International Tables Vol C Tables 4.2.6.8 and 6.1.1.4'
N N 0.0061 0.0033 'International Tables Vol C Tables 4.2.6.8 and 6.1.1.4'
O O 0.0106 0.0060 'International Tables Vol C Tables 4.2.6.8 and 6.1.1.4'
Ni Ni 0.3393 1.1124 'International Tables Vol C Tables 4.2.6.8 and 6.1.1.4'

loop_
_geom_angle_atom_site_label_1
_geom_angle_atom_site_label_2
_geom_angle_atom_site_label_3
_geom_angle_site_symmetry_1
_geom_angle_site_symmetry_3
_geom_angle
O1 Ni1 O1 3_655 . 180.0
O1 Ni1 N1 3_655 3_655 87.54(10)
O1 Ni1 N1 . 3_655 92.46(10)
O1 Ni1 N1 3_655 . 92.46(10)
O1 Ni1 N1 . . 87.54(10)
N1 Ni1 N1 3_655 . 180.0
O1 Ni1 O3 3_655 3_655 91.58(10)
O1 Ni1 O3 . 3_655 88.42(10)
N1 Ni1 O3 3_655 3_655 85.58(11)
N1 Ni1 O3 . 3_655 94.42(11)
O1 Ni1 O3 3_655 . 88.42(10)
O1 Ni1 O3 . . 91.58(10)
N1 Ni1 O3 3_655 . 94.42(11)
N1 Ni1 O3 . . 85.58(11)
O3 Ni1 O3 3_655 . 180.0
N1 C7 N2 . . 112.5(3)
N1 C7 C8 . . 125.8(3)
N2 C7 C8 . . 121.7(3)
N2 C1 C2 . . 132.4(4)
N2 C1 C6 . . 105.2(3)
C2 C1 C6 . . 122.4(4)
C5 C6 N1 . . 131.0(3)
C5 C6 C1 . . 119.7(4)
N1 C6 C1 . . 109.3(3)
C7 C8 C9 . . 116.4(3)
C7 C8 H8A . . 108.2
C9 C8 H8A . . 108.2
C7 C8 H8B . . 108.2
C9 C8 H8B . . 108.2
H8A C8 H8B . . 107.3
C4 C5 C6 . . 118.2(4)
C4 C5 H5 . . 120.9
C6 C5 H5 . . 120.9
C5 C4 C3 . . 120.8(4)
C5 C4 H4 . . 119.6
C3 C4 H4 . . 119.6
C3 C2 C1 . . 116.5(4)
C3 C2 H2 . . 121.7
C1 C2 H2 . . 121.7
C2 C3 C4 . . 122.3(4)
C2 C3 H3 . . 118.8
C4 C3 H3 . . 118.8
O2 C9 O1 . . 123.0(3)
O2 C9 C8 . . 117.9(3)
O1 C9 C8 . . 119.1(3)
C9 O1 Ni1 . . 129.7(2)
C7 N1 C6 . . 105.1(3)
C7 N1 Ni1 . . 121.3(2)
C6 N1 Ni1 . . 133.5(2)
C7 N2 C1 . . 107.9(3)
C7 N2 H2A . . 126.0
C1 N2 H2A . . 126.0
C10 O3 Ni1 . . 127.8(2)
C10 O3 H3A . . 109.0
Ni1 O3 H3A . . 122.5
O3 C10 C11 . . 114.4(4)
O3 C10 H10A . . 108.7
C11 C10 H10A . . 108.7
O3 C10 H10B . . 108.7
C11 C10 H10B . . 108.7
H10A C10 H10B . . 107.6
C10 C11 H11A . . 109.5
C10 C11 H11B . . 109.5
H11A C11 H11B . . 109.5
C10 C11 H11C . . 109.5
H11A C11 H11C . . 109.5
H11B C11 H11C . . 109.5

loop_
_geom_bond_atom_site_label_1
_geom_bond_atom_site_label_2
_geom_bond_site_symmetry_2
_geom_bond_distance
Ni1 O1 3_655 2.037(3)
Ni1 O1 . 2.037(3)
Ni1 N1 3_655 2.055(3)
Ni1 N1 . 2.055(3)
Ni1 O3 3_655 2.107(2)
Ni1 O3 . 2.107(2)
C7 N1 . 1.325(4)
C7 N2 . 1.346(4)
C7 C8 . 1.487(5)
C1 N2 . 1.379(5)
C1 C2 . 1.384(5)
C1 C6 . 1.398(5)
C6 C5 . 1.386(5)
C6 N1 . 1.395(5)
C8 C9 . 1.514(5)
C8 H8A . 0.9700
C8 H8B . 0.9700
C5 C4 . 1.367(5)
C5 H5 . 0.9300
C4 C3 . 1.400(6)
C4 H4 . 0.9300
C2 C3 . 1.358(6)
C2 H2 . 0.9300
C3 H3 . 0.9300
C9 O2 . 1.247(4)
C9 O1 . 1.257(4)
N2 H2A . 0.8600
O3 C10 . 1.409(5)
O3 H3A . 0.8500
C10 C11 . 1.447(6)
C10 H10A . 0.9700
C10 H10B . 0.9700
C11 H11A . 0.9600
C11 H11B . 0.9600
C11 H11C . 0.9600

loop_
_geom_hbond_atom_site_label_D
_geom_hbond_atom_site_label_H
_geom_hbond_atom_site_label_A
_geom_hbond_site_symmetry_A
_geom_hbond_distance_DH
_geom_hbond_distance_HA
_geom_hbond_distance_DA
_geom_hbond_angle_DHA
O3 H3A O2 4_566 0.85 1.96 2.672(3) 140.5
N2 H2A O2 2_654 0.86 1.93 2.788(4) 172.6

loop_
_geom_torsion_atom_site_label_1
_geom_torsion_atom_site_label_2
_geom_torsion_atom_site_label_3
_geom_torsion_atom_site_label_4
_geom_torsion_site_symmetry_1
_geom_torsion
N2 C1 C6 C5 . -178.9(3)
C2 C1 C6 C5 . 1.7(6)
N2 C1 C6 N1 . 1.4(4)
C2 C1 C6 N1 . -178.0(4)
N1 C7 C8 C9 . -41.6(5)
N2 C7 C8 C9 . 139.7(3)
N1 C6 C5 C4 . 178.5(4)
C1 C6 C5 C4 . -1.1(6)
C6 C5 C4 C3 . -0.1(7)
N2 C1 C2 C3 . 179.8(4)
C6 C1 C2 C3 . -1.0(7)
C1 C2 C3 C4 . -0.2(7)
C5 C4 C3 C2 . 0.8(7)
C7 C8 C9 O2 . -146.1(4)
C7 C8 C9 O1 . 34.2(5)
O2 C9 O1 Ni1 . -171.0(3)
C8 C9 O1 Ni1 . 8.7(5)
N1 Ni1 O1 C9 3_655 145.8(3)
N1 Ni1 O1 C9 . -34.2(3)
O3 Ni1 O1 C9 3_655 -128.7(3)
O3 Ni1 O1 C9 . 51.3(3)
N2 C7 N1 C6 . 0.4(4)
C8 C7 N1 C6 . -178.4(4)
N2 C7 N1 Ni1 . -177.1(2)
C8 C7 N1 Ni1 . 4.1(5)
C5 C6 N1 C7 . 179.3(4)
C1 C6 N1 C7 . -1.1(4)
C5 C6 N1 Ni1 . -3.7(6)
C1 C6 N1 Ni1 . 175.9(2)
O1 Ni1 N1 C7 3_655 -154.3(3)
O1 Ni1 N1 C7 . 25.7(3)
O3 Ni1 N1 C7 3_655 114.0(3)
O3 Ni1 N1 C7 . -66.0(3)
O1 Ni1 N1 C6 3_655 29.2(3)
O1 Ni1 N1 C6 . -150.8(3)
O3 Ni1 N1 C6 3_655 -62.6(3)
O3 Ni1 N1 C6 . 117.4(3)
N1 C7 N2 C1 . 0.5(4)
C8 C7 N2 C1 . 179.4(3)
C2 C1 N2 C7 . 178.1(4)
C6 C1 N2 C7 . -1.2(4)
O1 Ni1 O3 C10 3_655 -73.1(3)
O1 Ni1 O3 C10 . 106.9(3)
N1 Ni1 O3 C10 3_655 14.3(3)
N1 Ni1 O3 C10 . -165.7(3)
Ni1 O3 C10 C11 . -160.5(4)
